data_1524010
loop_
_publ_author_name
'Baglio, J.A.'
'Dann, J.N.'

_publ_section_title
;
 The crystal structure of beta strontium pyrovanadate
;
_journal_name_full 'Journal of Solid State Chemistry'
_journal_page_first 87
_journal_page_last 93
_journal_volume 4
_journal_year 1972
_chemical_formula_sum 'O7 Sr2 V2'
_chemical_name_systematic 'Sr2 (V2 O7)'
_space_group_IT_number 76
_symmetry_space_group_name_Hall 'P 4w'
_symmetry_space_group_name_H-M 'P 41'
_cell_angle_alpha 90
_cell_angle_beta 90
_cell_angle_gamma 90
_cell_formula_units_Z 8
_cell_length_a 7.055
_cell_length_b 7.055
_cell_length_c 25.64
_cell_volume 1276.180
_citation_journal_id_ASTM JSSCBI
_cod_data_source_file Baglio_JSSCBI_1972_1774.cif
_cod_data_source_block O7Sr2V2
_cod_original_cell_volume 1276.18
_cod_database_code 1524010

loop_
_symmetry_equiv_pos_as_xyz
x,y,z
-y,x,z+1/4
-x,-y,z+1/2
y,-x,z+3/4

loop_
_atom_site_label
_atom_site_type_symbol
_atom_site_fract_x
_atom_site_fract_y
_atom_site_fract_z
_atom_site_occupancy
_atom_site_U_iso_or_equiv
Sr2 Sr+2 0.494 0.1652 0.1524 1 0.0
Sr1 Sr+2 -0.2831 0.3133 0 1 0.0
O13 O-2 0.119 0.144 0.158 1 0.0
V3 V+5 0.2303 0.3948 0.03 1 0.0
O6 O-2 0.393 0.871 0.098 1 0.0
O9 O-2 0.41 0.247 0.048 1 0.0
O12 O-2 -0.128 0.439 0.176 1 0.0
Sr3 Sr+2 0.3155 -0.0643 0.0034 1 0.0
V4 V+5 -0.035 0.3082 0.1278 1 0.0
O3 O-2 0.012 0.865 0.047 1 0.0
O7 O-2 -0.286 0.823 0.154 1 0.0
O5 O-2 0.445 0.537 0.148 1 0.0
O4 O-2 -0.308 0.622 0.058 1 0.0
O2 O-2 -0.31 0.948 -0.01 1 0.0
O8 O-2 0.317 0.581 -0.004 1 0.0
O10 O-2 0.089 0.261 -0.01 1 0.0
O11 O-2 0.094 0.47 0.086 1 0.0
O1 O-2 -0.1 0.643 -0.036 1 0.0
V1 V+5 -0.1723 0.7768 0.0168 1 0.0
Sr4 Sr+2 0.0854 -0.2172 0.1423 1 0.0
O14 O-2 -0.214 0.201 0.096 1 0.0
V2 V+5 -0.435 0.7046 0.1161 1 0.0
